data_2016008
loop_
_publ_author_name
'Dufresne, St\'ephane'
'P\'erez Guar\`in, Sergio Andr\'es'
'Skene, W. G.'

_publ_section_title
;A fluoresceinophane:
 1^9^,4,16-trioxa-1(2,10)-anthracena-2(1,2)-benzenacyclohexadecaphane-1^7^,3(1^9^<i>H</i>)-dione
;
_journal_coeditor_code SQ3058
_journal_issue 6
_journal_name_full 'Acta Crystallographica Section C'
_journal_page_first o350
_journal_page_last o352
_journal_paper_doi 10.1107/S0108270107008566
_journal_volume 63
_journal_year 2007
_chemical_formula_iupac 'C31 H32 O5'
_chemical_formula_moiety 'C31 H32 O5'
_chemical_formula_sum 'C31 H32 O5'
_chemical_formula_weight 484.57
_chemical_name_systematic
;
1^9^,14-dioxa-1(2,10)-anthracena-2(1,2)-benzenacyclotetradecaphane-
1^7^,3(5^9^H)-dione
;
_space_group_IT_number 2
_symmetry_cell_setting triclinic
_symmetry_space_group_name_Hall '-P 1'
_symmetry_space_group_name_H-M 'P -1'
_atom_sites_solution_hydrogens geom
_atom_sites_solution_primary direct
_atom_sites_solution_secondary difmap
_audit_creation_method SHELXL97
_cell_angle_alpha 91.895(2)
_cell_angle_beta 102.655(3)
_cell_angle_gamma 92.167(3)
_cell_formula_units_Z 2
_cell_length_a 7.9010(9)
_cell_length_b 12.7844(13)
_cell_length_c 12.9683(14)
_cell_measurement_reflns_used 2494
_cell_measurement_temperature 100(2)
_cell_measurement_theta_max 65.25
_cell_measurement_theta_min 42.01
_cell_volume 1276.0(2)
_computing_cell_refinement SMART
_computing_data_collection 'SMART (Bruker, 2003)'
_computing_data_reduction 'SAINT (Bruker, 2004)'
_computing_molecular_graphics 'ORTEPIII (Farrugia, 1997) and SHELXTL (Bruker, 1997)'
_computing_publication_material 'UdMX (Marris, 2004)'
_computing_structure_refinement 'SHELXL97 (Sheldrick, 1997)'
_computing_structure_solution 'SHELXS97 (Sheldrick, 1997)'
_diffrn_ambient_temperature 100(2)
_diffrn_detector_area_resol_mean 5.5
_diffrn_measured_fraction_theta_full 0.867
_diffrn_measured_fraction_theta_max 0.867
_diffrn_measurement_device_type 'Bruker Microstar'
_diffrn_measurement_method \w
_diffrn_radiation_monochromator 'Helios optics'
_diffrn_radiation_source 'Micro source'
_diffrn_radiation_type CuK\a
_diffrn_radiation_wavelength 1.54178
_diffrn_reflns_av_R_equivalents 0.024
_diffrn_reflns_av_sigmaI/netI 0.0184
_diffrn_reflns_limit_h_max 8
_diffrn_reflns_limit_h_min -8
_diffrn_reflns_limit_k_max 14
_diffrn_reflns_limit_k_min -14
_diffrn_reflns_limit_l_max 15
_diffrn_reflns_limit_l_min -15
_diffrn_reflns_number 4699
_diffrn_reflns_theta_full 65.69
_diffrn_reflns_theta_max 65.69
_diffrn_reflns_theta_min 3.46
_diffrn_standards_decay_% 0.00
_diffrn_standards_interval_time 1080
_diffrn_standards_number 5
_exptl_absorpt_coefficient_mu 0.678
_exptl_absorpt_correction_T_max 0.9310
_exptl_absorpt_correction_T_min 0.8036
_exptl_absorpt_correction_type multi-scan
_exptl_absorpt_process_details '(SADABS; Sheldrick, 1996)'
_exptl_crystal_colour yellow
_exptl_crystal_density_diffrn 1.261
_exptl_crystal_density_method 'not measured'
_exptl_crystal_description block
_exptl_crystal_F_000 516
_exptl_crystal_size_max 0.18
_exptl_crystal_size_mid 0.16
_exptl_crystal_size_min 0.11
_refine_diff_density_max 0.241
_refine_diff_density_min -0.241
_refine_ls_extinction_method none
_refine_ls_goodness_of_fit_ref 1.069
_refine_ls_hydrogen_treatment constr
_refine_ls_matrix_type full
_refine_ls_number_parameters 325
_refine_ls_number_reflns 3831
_refine_ls_number_restraints 0
_refine_ls_restrained_S_all 1.069
_refine_ls_R_factor_all 0.0456
_refine_ls_R_factor_gt 0.0413
_refine_ls_shift/su_max 0.001
_refine_ls_shift/su_mean 0.000
_refine_ls_structure_factor_coef Fsqd
_refine_ls_weighting_details 'calc w = 1/[\s^2^(Fo^2^)+(0.0904P)^2^+0.243P] where P=(Fo^2^+2Fc^2^)/3'
_refine_ls_weighting_scheme calc
_refine_ls_wR_factor_gt 0.1250
_refine_ls_wR_factor_ref 0.1291
_reflns_number_gt 3392
_reflns_number_total 3831
_reflns_threshold_expression I>2\s(I)
_cod_data_source_file sq3058.cif
_cod_data_source_block I
_cod_depositor_comments
;
The following automatic conversions were performed:
'_geom_bond_publ_flag' value 'N' changed to 'n' according to
'/home/saulius/struct/CIF-dictionaries/cif_core.dic' dictionary named
'cif_core.dic' version 2.4.1 from 2010-06-29 (63
times).

'_geom_bond_publ_flag' value 'Y' changed to 'y' according to
'/home/saulius/struct/CIF-dictionaries/cif_core.dic' dictionary named
'cif_core.dic' version 2.4.1 from 2010-06-29 (9
times).

'_geom_angle_publ_flag' value 'N' changed to 'n' according to
'/home/saulius/struct/CIF-dictionaries/cif_core.dic' dictionary named
'cif_core.dic' version 2.4.1 from 2010-06-29 (127
times).

'_geom_angle_publ_flag' value 'Y' changed to 'y' according to
'/home/saulius/struct/CIF-dictionaries/cif_core.dic' dictionary named
'cif_core.dic' version 2.4.1 from 2010-06-29 (2
times).

'_geom_torsion_publ_flag' value 'N' changed to 'n' according to
'/home/saulius/struct/CIF-dictionaries/cif_core.dic' dictionary named
'cif_core.dic' version 2.4.1 from 2010-06-29 (73 times).

Automatic conversion script
Id: cif_fix_enum 1527 2010-12-29 10:47:43Z saulius 

The following automatic conversions were performed:

'_geom_bond_publ_flag' value 'N' changed to 'n' according to
/home/saulius/struct/CIF-dictionaries/cif_core.dic dictionary named
'cif_core.dic' version 2.4.1 from 2010-06-29 (63
times).

'_geom_bond_publ_flag' value 'Y' changed to 'y' according to
/home/saulius/struct/CIF-dictionaries/cif_core.dic dictionary named
'cif_core.dic' version 2.4.1 from 2010-06-29 (9
times).

'_geom_angle_publ_flag' value 'N' changed to 'n' according
to /home/saulius/struct/CIF-dictionaries/cif_core.dic dictionary
named 'cif_core.dic' version 2.4.1 from 2010-06-29 (127
times).

'_geom_angle_publ_flag' value 'Y' changed to 'y' according
to /home/saulius/struct/CIF-dictionaries/cif_core.dic dictionary
named 'cif_core.dic' version 2.4.1 from 2010-06-29 (2
times).

'_geom_torsion_publ_flag' value 'N' changed to 'n' according
to /home/saulius/struct/CIF-dictionaries/cif_core.dic dictionary
named 'cif_core.dic' version 2.4.1 from 2010-06-29 (73 times).

Automatic conversion script
Id: cif_fix_values 1715 2011-07-08 13:25:40Z adriana 
;
_cod_database_code 2016008
_cod_database_fobs_code 2016008

loop_
_symmetry_equiv_pos_as_xyz
'x, y, z'
'-x, -y, -z'

loop_
_atom_site_type_symbol
_atom_site_label
_atom_site_fract_x
_atom_site_fract_y
_atom_site_fract_z
_atom_site_U_iso_or_equiv
_atom_site_adp_type
_atom_site_calc_flag
_atom_site_refinement_flags
_atom_site_occupancy
O O1 0.26332(14) 0.96074(7) 0.53997(7) 0.0163(3) Uani d . 1
O O2 0.70831(16) 1.17496(8) 0.75752(9) 0.0252(3) Uani d . 1
O O3 0.41286(16) 0.73500(9) 0.95279(8) 0.0286(3) Uani d . 1
O O4 0.31487(14) 0.74150(7) 0.77611(7) 0.0162(3) Uani d . 1
O O5 -0.15862(14) 0.75431(7) 0.30093(8) 0.0186(3) Uani d . 1
C C1 0.0429(2) 0.86821(11) 0.61197(11) 0.0153(3) Uani d . 1
C C2 -0.1044(2) 0.79814(11) 0.58950(11) 0.0170(3) Uani d . 1
H H2 -0.1561 0.7777 0.6457 0.020 Uiso calc R 1
C C3 -0.1758(2) 0.75835(11) 0.48769(12) 0.0180(3) Uani d . 1
H H3 -0.2756 0.7119 0.4745 0.022 Uiso calc R 1
C C4 -0.0986(2) 0.78758(10) 0.40396(11) 0.0156(3) Uani d . 1
C C5 0.0494(2) 0.85553(10) 0.42302(11) 0.0154(3) Uani d . 1
H H5 0.1027 0.8743 0.3669 0.018 Uiso calc R 1
C C6 0.1165(2) 0.89482(10) 0.52570(11) 0.0141(3) Uani d . 1
C C7 0.3409(2) 1.00386(11) 0.63895(11) 0.0151(3) Uani d . 1
C C8 0.4853(2) 1.06742(11) 0.64617(11) 0.0169(3) Uani d . 1
H H8 0.5284 1.0800 0.5846 0.020 Uiso calc R 1
C C9 0.5745(2) 1.11650(11) 0.74759(12) 0.0189(4) Uani d . 1
C C10 0.4985(2) 1.09401(11) 0.83952(12) 0.0193(4) Uani d . 1
H H10 0.5513 1.1257 0.9067 0.023 Uiso calc R 1
C C11 0.3559(2) 1.02951(11) 0.83032(11) 0.0175(3) Uani d . 1
H H11 0.3123 1.0165 0.8916 0.021 Uiso calc R 1
C C12 0.2669(2) 0.97935(10) 0.72952(11) 0.0149(3) Uani d . 1
C C13 0.1241(2) 0.91083(10) 0.71682(11) 0.0146(3) Uani d . 1
C C14 0.0520(2) 0.88019(10) 0.81032(11) 0.0149(3) Uani d . 1
C C15 -0.1002(2) 0.92336(11) 0.82502(12) 0.0210(4) Uani d . 1
H H15 -0.1604 0.9683 0.7739 0.025 Uiso calc R 1
C C16 -0.1662(2) 0.90136(12) 0.91458(12) 0.0227(4) Uani d . 1
H H16 -0.2719 0.9299 0.9230 0.027 Uiso calc R 1
C C17 -0.0761(2) 0.83749(11) 0.99121(12) 0.0218(4) Uani d . 1
H H17 -0.1191 0.8238 1.0526 0.026 Uiso calc R 1
C C18 0.0764(2) 0.79394(11) 0.97775(11) 0.0175(3) Uani d . 1
H H18 0.1375 0.7508 1.0303 0.021 Uiso calc R 1
C C19 0.1413(2) 0.81314(10) 0.88705(11) 0.0146(3) Uani d . 1
C C20 0.3036(2) 0.76046(10) 0.87735(11) 0.0160(3) Uani d . 1
C C21 0.4714(2) 0.69102(11) 0.76174(12) 0.0191(4) Uani d . 1
H H21A 0.4706 0.6181 0.7853 0.023 Uiso calc R 1
H H21B 0.5760 0.7296 0.8041 0.023 Uiso calc R 1
C C22 0.4739(2) 0.69153(11) 0.64483(12) 0.0190(4) Uani d . 1
H H22A 0.5851 0.6639 0.6353 0.023 Uiso calc R 1
H H22B 0.4707 0.7650 0.6228 0.023 Uiso calc R 1
C C23 0.3242(2) 0.62741(11) 0.57123(11) 0.0184(4) Uani d . 1
H H23A 0.2134 0.6606 0.5722 0.022 Uiso calc R 1
H H23B 0.3171 0.5560 0.5978 0.022 Uiso calc R 1
C C24 0.3488(2) 0.61966(11) 0.45671(11) 0.0191(4) Uani d . 1
H H24A 0.3521 0.6911 0.4299 0.023 Uiso calc R 1
H H24B 0.4623 0.5893 0.4567 0.023 Uiso calc R 1
C C25 0.2054(2) 0.55266(11) 0.38085(12) 0.0204(4) Uani d . 1
H H25A 0.0920 0.5840 0.3785 0.024 Uiso calc R 1
H H25B 0.1997 0.4814 0.4080 0.024 Uiso calc R 1
C C26 0.2384(2) 0.54468(12) 0.26808(12) 0.0226(4) Uani d . 1
H H26A 0.3576 0.5212 0.2722 0.027 Uiso calc R 1
H H26B 0.2323 0.6153 0.2388 0.027 Uiso calc R 1
C C27 0.1090(2) 0.46876(12) 0.19075(13) 0.0272(4) Uani d . 1
H H27A 0.1363 0.4715 0.1199 0.033 Uiso calc R 1
H H27B 0.1269 0.3965 0.2148 0.033 Uiso calc R 1
C C28 -0.0827(2) 0.49196(12) 0.18052(12) 0.0242(4) Uani d . 1
H H28A -0.1111 0.4867 0.2509 0.029 Uiso calc R 1
H H28B -0.1547 0.4374 0.1328 0.029 Uiso calc R 1
C C29 -0.1330(2) 0.60021(12) 0.13807(12) 0.0227(4) Uani d . 1
H H29A -0.0392 0.6525 0.1704 0.027 Uiso calc R 1
H H29B -0.1417 0.5978 0.0607 0.027 Uiso calc R 1
C C30 -0.3052(2) 0.63661(12) 0.16031(12) 0.0232(4) Uani d . 1
H H30A -0.3438 0.6963 0.1156 0.028 Uiso calc R 1
H H30B -0.3947 0.5789 0.1401 0.028 Uiso calc R 1
C C31 -0.2917(2) 0.66999(11) 0.27598(12) 0.0195(4) Uani d . 1
H H31A -0.4043 0.6947 0.2864 0.023 Uiso calc R 1
H H31B -0.2588 0.6105 0.3220 0.023 Uiso calc R 1

loop_
_atom_site_aniso_label
_atom_site_aniso_U_11
_atom_site_aniso_U_22
_atom_site_aniso_U_33
_atom_site_aniso_U_12
_atom_site_aniso_U_13
_atom_site_aniso_U_23
O1 0.0172(6) 0.0187(5) 0.0133(5) -0.0031(4) 0.0047(4) -0.0009(4)
O2 0.0219(7) 0.0272(6) 0.0261(6) -0.0068(5) 0.0064(5) -0.0033(5)
O3 0.0269(8) 0.0407(7) 0.0157(6) 0.0136(5) -0.0026(5) -0.0012(5)
O4 0.0162(6) 0.0196(5) 0.0137(5) 0.0061(4) 0.0042(4) 0.0006(4)
O5 0.0207(7) 0.0193(5) 0.0146(5) -0.0044(4) 0.0024(4) -0.0002(4)
C1 0.0181(9) 0.0135(7) 0.0154(7) 0.0049(6) 0.0048(6) 0.0029(5)
C2 0.0170(9) 0.0190(7) 0.0173(7) 0.0022(6) 0.0076(6) 0.0050(6)
C3 0.0155(9) 0.0182(7) 0.0202(8) -0.0006(6) 0.0040(6) 0.0029(6)
C4 0.0181(9) 0.0135(7) 0.0147(7) 0.0045(6) 0.0018(6) 0.0013(5)
C5 0.0185(9) 0.0151(7) 0.0138(7) 0.0022(6) 0.0055(6) 0.0030(5)
C6 0.0134(8) 0.0123(7) 0.0177(7) 0.0023(5) 0.0051(6) 0.0025(5)
C7 0.0175(9) 0.0144(7) 0.0135(7) 0.0056(6) 0.0031(6) 0.0008(5)
C8 0.0180(9) 0.0184(7) 0.0154(7) 0.0010(6) 0.0061(6) 0.0013(6)
C9 0.0197(9) 0.0147(7) 0.0219(8) 0.0025(6) 0.0035(7) 0.0002(6)
C10 0.0224(10) 0.0184(7) 0.0159(7) 0.0031(6) 0.0020(7) -0.0023(6)
C11 0.0229(10) 0.0165(7) 0.0143(7) 0.0041(6) 0.0061(6) 0.0012(5)
C12 0.0180(9) 0.0131(7) 0.0149(7) 0.0052(6) 0.0054(6) 0.0030(5)
C13 0.0163(9) 0.0123(7) 0.0167(7) 0.0067(5) 0.0057(6) 0.0035(5)
C14 0.0171(9) 0.0140(7) 0.0134(7) -0.0004(5) 0.0035(6) -0.0007(5)
C15 0.0224(10) 0.0226(8) 0.0194(8) 0.0072(6) 0.0063(7) 0.0042(6)
C16 0.0208(10) 0.0259(8) 0.0247(8) 0.0056(6) 0.0114(7) -0.0005(6)
C17 0.0281(10) 0.0223(8) 0.0185(8) -0.0007(6) 0.0131(7) 0.0014(6)
C18 0.0223(9) 0.0154(7) 0.0149(7) -0.0011(6) 0.0048(6) 0.0007(5)
C19 0.0168(8) 0.0127(7) 0.0132(7) -0.0025(5) 0.0022(6) -0.0024(5)
C20 0.0192(9) 0.0150(7) 0.0130(7) 0.0000(6) 0.0025(6) -0.0004(5)
C21 0.0149(9) 0.0221(8) 0.0211(8) 0.0058(6) 0.0050(6) -0.0002(6)
C22 0.0167(9) 0.0206(7) 0.0222(8) 0.0028(6) 0.0093(6) 0.0006(6)
C23 0.0184(9) 0.0184(7) 0.0204(8) 0.0024(6) 0.0080(6) 0.0010(6)
C24 0.0204(9) 0.0182(7) 0.0201(8) 0.0026(6) 0.0069(6) 0.0001(6)
C25 0.0204(9) 0.0198(7) 0.0219(8) 0.0022(6) 0.0065(7) -0.0002(6)
C26 0.0245(10) 0.0221(8) 0.0224(8) 0.0025(6) 0.0078(7) -0.0015(6)
C27 0.0354(11) 0.0224(8) 0.0238(8) 0.0018(7) 0.0076(7) -0.0046(6)
C28 0.0292(10) 0.0193(8) 0.0232(8) -0.0031(6) 0.0057(7) -0.0040(6)
C29 0.0319(11) 0.0210(8) 0.0149(7) -0.0030(6) 0.0056(7) -0.0014(6)
C30 0.0254(10) 0.0203(8) 0.0197(8) -0.0031(6) -0.0031(7) 0.0010(6)
C31 0.0168(9) 0.0180(7) 0.0226(8) -0.0023(6) 0.0023(6) 0.0007(6)

loop_
_atom_type_symbol
_atom_type_description
_atom_type_scat_dispersion_real
_atom_type_scat_dispersion_imag
_atom_type_scat_source
C C 0.0181 0.0091 'International Tables Vol C Tables 4.2.6.8 and 6.1.1.4'
H H 0.0000 0.0000 'International Tables Vol C Tables 4.2.6.8 and 6.1.1.4'
O O 0.0492 0.0322 'International Tables Vol C Tables 4.2.6.8 and 6.1.1.4'

loop_
_geom_angle_atom_site_label_1
_geom_angle_atom_site_label_2
_geom_angle_atom_site_label_3
_geom_angle
_geom_angle_publ_flag
C7 O1 C6 120.83(12) n
C20 O4 C21 115.67(11) n
C4 O5 C31 118.92(12) n
C2 C1 C6 116.72(13) n
C2 C1 C13 124.23(14) n
C6 C1 C13 119.02(14) n
C3 C2 C1 121.97(14) n
C3 C2 H2 119 n
C1 C2 H2 119 n
C2 C3 C4 119.33(14) n
C2 C3 H3 120.3 n
C4 C3 H3 120.3 n
O5 C4 C5 115.05(13) n
O5 C4 C3 124.38(14) n
C5 C4 C3 120.57(13) n
C6 C5 C4 118.63(14) n
C6 C5 H5 120.7 n
C4 C5 H5 120.7 n
O1 C6 C5 116.11(13) n
O1 C6 C1 121.11(13) n
C5 C6 C1 122.76(14) n
C8 C7 O1 117.07(13) n
C8 C7 C12 123.39(13) n
O1 C7 C12 119.54(13) n
C7 C8 C9 120.56(14) n
C7 C8 H8 119.7 n
C9 C8 H8 119.7 n
O2 C9 C8 122.43(15) n
O2 C9 C10 121.05(14) n
C8 C9 C10 116.52(14) n
C11 C10 C9 121.68(13) n
C11 C10 H10 119.2 n
C9 C10 H10 119.2 n
C10 C11 C12 122.15(14) n
C10 C11 H11 118.9 n
C12 C11 H11 118.9 n
C13 C12 C11 124.21(14) n
C13 C12 C7 120.10(13) n
C11 C12 C7 115.67(14) n
C12 C13 C1 119.33(14) n
C12 C13 C14 120.80(13) y
C1 C13 C14 119.87(13) y
C15 C14 C19 119.30(14) n
C15 C14 C13 119.12(12) n
C19 C14 C13 121.48(14) n
C14 C15 C16 120.77(14) n
C14 C15 H15 119.6 n
C16 C15 H15 119.6 n
C17 C16 C15 119.88(15) n
C17 C16 H16 120.1 n
C15 C16 H16 120.1 n
C18 C17 C16 120.01(14) n
C18 C17 H17 120 n
C16 C17 H17 120 n
C17 C18 C19 120.63(13) n
C17 C18 H18 119.7 n
C19 C18 H18 119.7 n
C18 C19 C14 119.38(14) n
C18 C19 C20 117.11(12) n
C14 C19 C20 123.52(13) n
O3 C20 O4 123.11(15) n
O3 C20 C19 123.65(13) n
O4 C20 C19 113.22(12) n
O4 C21 C22 107.88(11) n
O4 C21 H21A 110.1 n
C22 C21 H21A 110.1 n
O4 C21 H21B 110.1 n
C22 C21 H21B 110.1 n
H21A C21 H21B 108.4 n
C21 C22 C23 115.05(13) n
C21 C22 H22A 108.5 n
C23 C22 H22A 108.5 n
C21 C22 H22B 108.5 n
C23 C22 H22B 108.5 n
H22A C22 H22B 107.5 n
C22 C23 C24 111.90(13) n
C22 C23 H23A 109.2 n
C24 C23 H23A 109.2 n
C22 C23 H23B 109.2 n
C24 C23 H23B 109.2 n
H23A C23 H23B 107.9 n
C25 C24 C23 113.78(13) n
C25 C24 H24A 108.8 n
C23 C24 H24A 108.8 n
C25 C24 H24B 108.8 n
C23 C24 H24B 108.8 n
H24A C24 H24B 107.7 n
C24 C25 C26 111.85(13) n
C24 C25 H25A 109.2 n
C26 C25 H25A 109.2 n
C24 C25 H25B 109.2 n
C26 C25 H25B 109.2 n
H25A C25 H25B 107.9 n
C25 C26 C27 114.30(14) n
C25 C26 H26A 108.7 n
C27 C26 H26A 108.7 n
C25 C26 H26B 108.7 n
C27 C26 H26B 108.7 n
H26A C26 H26B 107.6 n
C28 C27 C26 114.70(13) n
C28 C27 H27A 108.6 n
C26 C27 H27A 108.6 n
C28 C27 H27B 108.6 n
C26 C27 H27B 108.6 n
H27A C27 H27B 107.6 n
C27 C28 C29 114.69(14) n
C27 C28 H28A 108.6 n
C29 C28 H28A 108.6 n
C27 C28 H28B 108.6 n
C29 C28 H28B 108.6 n
H28A C28 H28B 107.6 n
C30 C29 C28 113.93(13) n
C30 C29 H29A 108.8 n
C28 C29 H29A 108.8 n
C30 C29 H29B 108.8 n
C28 C29 H29B 108.8 n
H29A C29 H29B 107.7 n
C31 C30 C29 113.08(12) n
C31 C30 H30A 109 n
C29 C30 H30A 109 n
C31 C30 H30B 109 n
C29 C30 H30B 109 n
H30A C30 H30B 107.8 n
O5 C31 C30 106.36(13) n
O5 C31 H31A 110.5 n
C30 C31 H31A 110.5 n
O5 C31 H31B 110.5 n
C30 C31 H31B 110.5 n
H31A C31 H31B 108.6 n

loop_
_geom_bond_atom_site_label_1
_geom_bond_atom_site_label_2
_geom_bond_distance
_geom_bond_publ_flag
O1 C7 1.3821(17) n
O1 C6 1.3826(18) n
O2 C9 1.252(2) y
O3 C20 1.2167(18) n
O4 C20 1.3498(17) n
O4 C21 1.4612(19) n
O5 C4 1.3640(17) y
O5 C31 1.4542(17) y
C1 C2 1.413(2) n
C1 C6 1.414(2) n
C1 C13 1.449(2) y
C2 C3 1.388(2) y
C2 H2 0.95 n
C3 C4 1.411(2) n
C3 H3 0.95 n
C4 C5 1.402(2) n
C5 C6 1.390(2) y
C5 H5 0.95 n
C7 C8 1.360(2) y
C7 C12 1.460(2) n
C8 C9 1.458(2) n
C8 H8 0.95 n
C9 C10 1.479(2) n
C10 C11 1.352(2) y
C10 H10 0.95 n
C11 C12 1.457(2) n
C11 H11 0.95 n
C12 C13 1.379(2) y
C13 C14 1.505(2) n
C14 C15 1.390(2) n
C14 C19 1.4203(19) n
C15 C16 1.406(2) n
C15 H15 0.95 n
C16 C17 1.396(2) n
C16 H16 0.95 n
C17 C18 1.389(2) n
C17 H17 0.95 n
C18 C19 1.407(2) n
C18 H18 0.95 n
C19 C20 1.498(2) n
C21 C22 1.521(2) n
C21 H21A 0.99 n
C21 H21B 0.99 n
C22 C23 1.537(2) n
C22 H22A 0.99 n
C22 H22B 0.99 n
C23 C24 1.540(2) n
C23 H23A 0.99 n
C23 H23B 0.99 n
C24 C25 1.539(2) n
C24 H24A 0.99 n
C24 H24B 0.99 n
C25 C26 1.542(2) n
C25 H25A 0.99 n
C25 H25B 0.99 n
C26 C27 1.551(2) n
C26 H26A 0.99 n
C26 H26B 0.99 n
C27 C28 1.533(3) n
C27 H27A 0.99 n
C27 H27B 0.99 n
C28 C29 1.540(2) n
C28 H28A 0.99 n
C28 H28B 0.99 n
C29 C30 1.537(3) n
C29 H29A 0.99 n
C29 H29B 0.99 n
C30 C31 1.526(2) n
C30 H30A 0.99 n
C30 H30B 0.99 n
C31 H31A 0.99 n
C31 H31B 0.99 n

loop_
_geom_hbond_atom_site_label_D
_geom_hbond_atom_site_label_H
_geom_hbond_atom_site_label_A
_geom_hbond_site_symmetry_A
_geom_hbond_distance_DH
_geom_hbond_distance_HA
_geom_hbond_distance_DA
_geom_hbond_angle_DHA
C5 H5 O2 2_676 0.95 2.51 3.355(2) 149(2)
C8 H8 O1 2_676 0.95 2.60 3.4639(19) 151(3)
C10 H10 O3 2_677 0.95 2.47 3.3454(19) 154(2)
C23 H23A Cg1 . 0.99 2.93 3.82(2) 150(2)

loop_
_geom_torsion_atom_site_label_1
_geom_torsion_atom_site_label_2
_geom_torsion_atom_site_label_3
_geom_torsion_atom_site_label_4
_geom_torsion
_geom_torsion_publ_flag
C6 C1 C2 C3 -1.0(2) n
C13 C1 C2 C3 -179.05(13) n
C1 C2 C3 C4 0.6(2) n
C31 O5 C4 C5 169.31(12) n
C31 O5 C4 C3 -11.0(2) n
C2 C3 C4 O5 -179.26(13) n
C2 C3 C4 C5 0.4(2) n
O5 C4 C5 C6 178.63(11) n
C3 C4 C5 C6 -1.1(2) n
C7 O1 C6 C5 -179.79(11) n
C7 O1 C6 C1 -1.0(2) n
C4 C5 C6 O1 179.48(11) n
C4 C5 C6 C1 0.7(2) n
C2 C1 C6 O1 -178.40(12) n
C13 C1 C6 O1 -0.2(2) n
C2 C1 C6 C5 0.3(2) n
C13 C1 C6 C5 178.46(13) n
C6 O1 C7 C8 179.69(12) n
C6 O1 C7 C12 0.07(19) n
O1 C7 C8 C9 179.69(11) n
C12 C7 C8 C9 -0.7(2) n
C7 C8 C9 O2 179.56(14) n
C7 C8 C9 C10 -0.6(2) n
O2 C9 C10 C11 -178.78(14) n
C8 C9 C10 C11 1.4(2) n
C9 C10 C11 C12 -0.8(2) n
C10 C11 C12 C13 178.13(14) n
C10 C11 C12 C7 -0.5(2) n
C8 C7 C12 C13 -177.40(13) n
O1 C7 C12 C13 2.2(2) n
C8 C7 C12 C11 1.3(2) n
O1 C7 C12 C11 -179.15(11) n
C11 C12 C13 C1 178.06(12) n
C7 C12 C13 C1 -3.4(2) n
C11 C12 C13 C14 -1.8(2) n
C7 C12 C13 C14 176.69(12) n
C2 C1 C13 C12 -179.52(13) n
C6 C1 C13 C12 2.5(2) n
C2 C1 C13 C14 0.4(2) n
C6 C1 C13 C14 -177.63(12) n
C12 C13 C14 C15 104.52(17) n
C1 C13 C14 C15 -75.38(17) n
C12 C13 C14 C19 -71.70(18) n
C1 C13 C14 C19 108.39(16) n
C19 C14 C15 C16 0.0(2) n
C13 C14 C15 C16 -176.33(13) n
C14 C15 C16 C17 1.6(2) n
C15 C16 C17 C18 -1.4(2) n
C16 C17 C18 C19 -0.3(2) n
C17 C18 C19 C14 1.8(2) n
C17 C18 C19 C20 -178.19(12) n
C15 C14 C19 C18 -1.7(2) n
C13 C14 C19 C18 174.56(12) n
C15 C14 C19 C20 178.36(13) n
C13 C14 C19 C20 -5.4(2) n
C21 O4 C20 O3 -2.1(2) n
C21 O4 C20 C19 179.47(11) n
C18 C19 C20 O3 -27.0(2) n
C14 C19 C20 O3 152.99(15) n
C18 C19 C20 O4 151.42(12) n
C14 C19 C20 O4 -28.60(18) n
C20 O4 C21 C22 -171.42(11) n
O4 C21 C22 C23 -63.84(15) n
C21 C22 C23 C24 -172.41(12) n
C22 C23 C24 C25 177.85(12) n
C23 C24 C25 C26 -178.38(12) n
C24 C25 C26 C27 173.90(12) n
C25 C26 C27 C28 55.42(18) n
C26 C27 C28 C29 61.34(18) n
C27 C28 C29 C30 -161.88(12) n
C28 C29 C30 C31 73.30(16) n
C4 O5 C31 C30 -169.17(12) n
C29 C30 C31 O5 58.49(15) n

loop_
_cod_related_entry_id
_cod_related_entry_database
_cod_related_entry_code
1 ChemSpider 13171960
